data_4301608
loop_
_publ_author_name
'Zhiming Duan'
'Yan Zhang'
'Bin Zhang'
'Francis L. Pratt'

_publ_section_title
;
Two Homometallic Antiferromagnets Based on Oxalato-Bridged Honeycomb
Assemblies: (A)2[MII2(C2O4)3] (A = Ammonium Salt Derived from
Diethylenetriamine; MII= Fe2+, Co2+)
;
_journal_name_full 'Inorganic Chemistry'
_journal_page_first 2140
_journal_page_last 2146
_journal_paper_doi 10.1021/ic8021003
_journal_volume 48
_journal_year 2009
_chemical_formula_sum 'C9.75 H12 Co N3 O8'
_chemical_formula_weight 358.15
_chemical_name_systematic
; 
 ? 
;
_space_group_IT_number 14
_symmetry_cell_setting monoclinic
_symmetry_space_group_name_Hall '-P 2yn'
_symmetry_space_group_name_H-M 'P 1 21/n 1'
_atom_sites_solution_hydrogens geom
_atom_sites_solution_primary direct
_atom_sites_solution_secondary difmap
_audit_creation_method SHELXL-97
_cell_angle_alpha 90.00
_cell_angle_beta 95.1440(10)
_cell_angle_gamma 90.00
_cell_formula_units_Z 8
_cell_length_a 9.6924(2)
_cell_length_b 15.8325(4)
_cell_length_c 17.2995(4)
_cell_measurement_reflns_used 38477
_cell_measurement_temperature 296(2)
_cell_measurement_theta_max 27.485
_cell_measurement_theta_min 3.395
_cell_volume 2644.00(11)
_computing_cell_refinement 'HKL Scalepack (Otwinowski & Minor, 1997)'
_computing_data_collection 'KappaCCD (Nonius B. V., 1998)'
_computing_data_reduction 'HKL Denzo (Otwinowski & Minor, 1997) & maXus (Mackay et al., 1998)'
_computing_molecular_graphics 'Bruker SHELXTL V5.1 (Sheldrick, 1998)'
_computing_publication_material 'SHELXL-97 (Sheldrick, 1997)'
_computing_structure_refinement 'SHELXL-97 (Sheldrick, 1997)'
_computing_structure_solution 'SHELXS-97 (Sheldrick, 1997)'
_diffrn_ambient_temperature 296(2)
_diffrn_measured_fraction_theta_full 0.997
_diffrn_measured_fraction_theta_max 0.997
_diffrn_measurement_device_type 'NONIUS KappaCCD'
_diffrn_measurement_method CCD
_diffrn_radiation_monochromator graphite
_diffrn_radiation_source 'fine-focus sealed tube'
_diffrn_radiation_type MoK\a
_diffrn_radiation_wavelength 0.71073
_diffrn_reflns_av_R_equivalents 0.0776
_diffrn_reflns_av_sigmaI/netI 0.0696
_diffrn_reflns_limit_h_max 12
_diffrn_reflns_limit_h_min -12
_diffrn_reflns_limit_k_max 20
_diffrn_reflns_limit_k_min -19
_diffrn_reflns_limit_l_max 22
_diffrn_reflns_limit_l_min -22
_diffrn_reflns_number 39813
_diffrn_reflns_theta_full 27.47
_diffrn_reflns_theta_max 27.47
_diffrn_reflns_theta_min 3.47
_exptl_absorpt_coefficient_mu 1.346
_exptl_absorpt_correction_T_max 0.8772
_exptl_absorpt_correction_T_min 0.8772
_exptl_absorpt_correction_type multi-scan
_exptl_crystal_colour purple
_exptl_crystal_density_diffrn 1.799
_exptl_crystal_density_method 'not measured'
_exptl_crystal_description plate
_exptl_crystal_F_000 1460
_exptl_crystal_size_max 0.10
_exptl_crystal_size_mid 0.10
_exptl_crystal_size_min 0.10
_refine_diff_density_max 0.407
_refine_diff_density_min -0.527
_refine_diff_density_rms 0.073
_refine_ls_extinction_method none
_refine_ls_goodness_of_fit_ref 0.951
_refine_ls_hydrogen_treatment mixed
_refine_ls_matrix_type full
_refine_ls_number_parameters 490
_refine_ls_number_reflns 6045
_refine_ls_number_restraints 0
_refine_ls_restrained_S_all 0.951
_refine_ls_R_factor_all 0.0870
_refine_ls_R_factor_gt 0.0392
_refine_ls_shift/su_max 0.001
_refine_ls_shift/su_mean 0.000
_refine_ls_structure_factor_coef Fsqd
_refine_ls_weighting_details 'calc w=1/[\s^2^(Fo^2^)+(0.0471P)^2^+0.0000P] where P=(Fo^2^+2Fc^2^)/3'
_refine_ls_weighting_scheme calc
_refine_ls_wR_factor_gt 0.0822
_refine_ls_wR_factor_ref 0.0936
_reflns_number_gt 3662
_reflns_number_total 6045
_reflns_threshold_expression >2sigma(I)
_cod_data_source_file ic8021003_si_001.cif
_cod_data_source_block Co
_cod_original_sg_symbol_H-M 'P 21/n'
_cod_database_code 4301608

loop_
_symmetry_equiv_pos_as_xyz
'x, y, z'
'-x+1/2, y+1/2, -z+1/2'
'-x, -y, -z'
'x-1/2, -y-1/2, z-1/2'

loop_
_atom_site_label
_atom_site_type_symbol
_atom_site_fract_x
_atom_site_fract_y
_atom_site_fract_z
_atom_site_U_iso_or_equiv
_atom_site_adp_type
_atom_site_occupancy
_atom_site_symmetry_multiplicity
_atom_site_calc_flag
_atom_site_refinement_flags
_atom_site_disorder_assembly
_atom_site_disorder_group
Co1 Co 0.49846(4) 0.80932(2) 0.22780(2) 0.03266(12) Uani 1 1 d . . .
Co2 Co 0.00149(4) 0.65228(2) 0.25213(2) 0.03208(12) Uani 1 1 d . . .
O1 O 0.3786(2) 0.71116(12) 0.17980(11) 0.0397(5) Uani 1 1 d . . .
O2 O 0.31693(19) 0.82097(11) 0.28937(11) 0.0381(5) Uani 1 1 d . . .
O3 O 0.18101(19) 0.64225(12) 0.19299(11) 0.0374(5) Uani 1 1 d . . .
O4 O 0.11647(19) 0.75437(12) 0.29965(11) 0.0365(5) Uani 1 1 d . . .
O5 O 0.6709(2) 0.79317(11) 0.16561(11) 0.0362(5) Uani 1 1 d . . .
O6 O 0.6139(2) 0.72122(12) 0.29876(11) 0.0374(5) Uani 1 1 d . . .
O7 O 0.87954(19) 0.73159(11) 0.17624(10) 0.0355(5) Uani 1 1 d . . .
O8 O 0.8269(2) 0.66738(12) 0.31371(10) 0.0372(5) Uani 1 1 d . . .
O9 O 0.5856(2) 0.90587(12) 0.29905(10) 0.0388(5) Uani 1 1 d . . .
O10 O 0.4293(2) 0.91460(11) 0.16173(10) 0.0367(5) Uani 1 1 d . . .
O11 O 0.5771(2) 1.04619(12) 0.30840(11) 0.0376(5) Uani 1 1 d . . .
O12 O 0.4275(2) 1.05495(12) 0.17108(10) 0.0379(5) Uani 1 1 d . . .
O13 O -0.4177(2) 0.51772(15) 0.14775(13) 0.0562(6) Uani 1 1 d . . .
O14 O -0.6467(2) 0.53805(14) 0.04888(12) 0.0513(6) Uani 1 1 d . . .
O15 O -0.3676(3) 0.34249(17) 0.56475(13) 0.0755(8) Uani 1 1 d . . .
O16 O -0.5490(2) 0.35384(15) 0.43726(12) 0.0544(6) Uani 1 1 d . . .
N1 N -0.2995(3) 0.60609(17) 0.07662(15) 0.0459(7) Uani 1 1 d . . .
N2 N -0.5452(3) 0.64740(16) -0.00940(13) 0.0449(6) Uani 1 1 d . . .
N3 N -0.9069(4) 0.7278(3) -0.0498(2) 0.0653(9) Uani 1 1 d . . .
N4 N -0.2427(3) 0.44959(19) 0.52181(17) 0.0521(8) Uani 1 1 d . . .
N5 N -0.4045(2) 0.44131(15) 0.38088(12) 0.0361(6) Uani 1 1 d . . .
N6 N -0.6617(3) 0.4843(2) 0.21021(15) 0.0413(6) Uani 1 1 d . . .
C1 C 0.2678(3) 0.70039(17) 0.20962(16) 0.0322(6) Uani 1 1 d . . .
C2 C 0.2302(3) 0.76386(17) 0.27295(15) 0.0311(6) Uani 1 1 d . . .
C3 C 0.7632(3) 0.74790(17) 0.19903(15) 0.0301(6) Uani 1 1 d . . .
C4 C 0.7324(3) 0.70770(16) 0.27716(16) 0.0309(6) Uani 1 1 d . . .
C5 C 0.5506(3) 0.97772(18) 0.27525(15) 0.0298(6) Uani 1 1 d . . .
C6 C 0.4618(3) 0.98262(18) 0.19542(15) 0.0294(6) Uani 1 1 d . . .
C7 C -0.2938(4) 0.6613(3) 0.0096(2) 0.0570(9) Uani 1 1 d . . .
C8 C -0.4284(4) 0.7070(2) -0.0071(2) 0.0574(10) Uani 1 1 d . . .
C9 C -0.6746(4) 0.6663(3) -0.0563(2) 0.0545(9) Uani 1 1 d . . .
C10 C -0.7657(5) 0.7218(4) -0.0112(3) 0.0737(13) Uani 1 1 d . . .
C11 C -0.4131(3) 0.56759(19) 0.09373(16) 0.0401(7) Uani 1 1 d . . .
C12 C -0.5465(3) 0.58412(19) 0.04206(16) 0.0390(7) Uani 1 1 d . . .
C13 C -0.2305(5) 0.5162(3) 0.4647(2) 0.0661(11) Uani 1 1 d . . .
C14 C -0.2713(4) 0.4852(2) 0.3856(2) 0.0561(9) Uani 1 1 d . . .
C15 C -0.4782(4) 0.4311(2) 0.30419(18) 0.0435(8) Uani 1 1 d . . .
C16 C -0.5913(4) 0.4960(2) 0.2897(2) 0.0451(8) Uani 1 1 d . . .
C17 C -0.3454(3) 0.3947(2) 0.51523(17) 0.0444(8) Uani 1 1 d . . .
C18 C -0.4416(3) 0.39570(18) 0.43996(16) 0.0374(7) Uani 1 1 d . . .
C19 C -0.9680(8) 0.5766(6) 0.0250(4) 0.184(3) Uani 1 1 d . . .
C20 C -1.0000 0.5000 0.0000 0.172(6) Uani 1 2 d S . .
H1 H -0.217(5) 0.591(3) 0.113(3) 0.130(18) Uiso 1 1 d . . .
H2 H -0.273(3) 0.627(2) -0.0375(18) 0.056(10) Uiso 1 1 d . . .
H3 H -0.206(4) 0.706(3) 0.018(2) 0.100(14) Uiso 1 1 d . . .
H4 H -0.432(3) 0.733(2) -0.060(2) 0.062(10) Uiso 1 1 d . . .
H5 H -0.442(3) 0.748(2) 0.0317(18) 0.051(9) Uiso 1 1 d . . .
H6 H -0.649(3) 0.694(2) -0.101(2) 0.060(10) Uiso 1 1 d . . .
H7 H -0.722(4) 0.615(2) -0.0661(19) 0.067(12) Uiso 1 1 d . . .
H8 H -0.725(5) 0.779(3) -0.008(3) 0.107(18) Uiso 1 1 d . . .
H9 H -0.790(4) 0.697(2) 0.032(2) 0.080(15) Uiso 1 1 d . . .
H10 H -0.958(4) 0.769(3) -0.022(2) 0.096(14) Uiso 1 1 d . . .
H11 H -0.958(5) 0.667(3) -0.045(3) 0.118(17) Uiso 1 1 d . . .
H12 H -0.903(5) 0.753(3) -0.102(3) 0.126(18) Uiso 1 1 d . . .
H13 H -0.199(4) 0.452(2) 0.562(2) 0.065(12) Uiso 1 1 d . . .
H14 H -0.136(4) 0.5377(19) 0.4728(17) 0.052(9) Uiso 1 1 d . . .
H15 H -0.300(4) 0.579(3) 0.481(2) 0.102(14) Uiso 1 1 d . . .
H16 H -0.191(4) 0.433(3) 0.371(2) 0.104(14) Uiso 1 1 d . . .
H17 H -0.282(4) 0.531(2) 0.343(2) 0.070(11) Uiso 1 1 d . . .
H18 H -0.411(3) 0.4369(17) 0.2638(16) 0.037(8) Uiso 1 1 d . . .
H19 H -0.513(3) 0.379(2) 0.3024(18) 0.057(11) Uiso 1 1 d . . .
H20 H -0.543(4) 0.554(2) 0.2879(19) 0.073(11) Uiso 1 1 d . . .
H21 H -0.647(4) 0.492(2) 0.331(2) 0.084(13) Uiso 1 1 d . . .
H22 H -0.588(5) 0.485(3) 0.173(3) 0.105(15) Uiso 1 1 d . . .
H23 H -0.708(4) 0.427(3) 0.2006(19) 0.076(12) Uiso 1 1 d . . .
H24 H -0.723(4) 0.522(2) 0.2000(18) 0.050(11) Uiso 1 1 d . . .

loop_
_atom_site_aniso_label
_atom_site_aniso_U_11
_atom_site_aniso_U_22
_atom_site_aniso_U_33
_atom_site_aniso_U_23
_atom_site_aniso_U_13
_atom_site_aniso_U_12
Co1 0.0264(2) 0.0286(2) 0.0427(2) -0.00259(16) 0.00134(16) -0.00003(17)
Co2 0.0261(2) 0.0279(2) 0.0420(2) -0.00063(16) 0.00124(16) 0.00006(17)
O1 0.0296(12) 0.0400(12) 0.0507(12) -0.0140(9) 0.0114(10) -0.0059(9)
O2 0.0317(12) 0.0331(11) 0.0500(12) -0.0127(9) 0.0066(9) -0.0059(9)
O3 0.0298(12) 0.0334(11) 0.0492(12) -0.0114(9) 0.0047(9) -0.0026(9)
O4 0.0283(12) 0.0350(11) 0.0469(12) -0.0075(9) 0.0068(9) -0.0022(9)
O5 0.0327(12) 0.0353(11) 0.0407(11) 0.0059(9) 0.0046(9) 0.0061(9)
O6 0.0310(12) 0.0383(12) 0.0438(11) 0.0038(9) 0.0089(9) 0.0028(9)
O7 0.0290(12) 0.0351(11) 0.0432(11) 0.0049(9) 0.0077(9) 0.0026(9)
O8 0.0313(12) 0.0404(12) 0.0402(11) 0.0074(9) 0.0044(9) 0.0045(9)
O9 0.0362(12) 0.0304(11) 0.0472(12) -0.0001(9) -0.0101(9) 0.0004(9)
O10 0.0375(12) 0.0306(11) 0.0398(11) -0.0040(9) -0.0086(9) 0.0014(9)
O11 0.0390(12) 0.0287(11) 0.0426(11) -0.0030(9) -0.0098(9) 0.0014(9)
O12 0.0393(12) 0.0299(11) 0.0423(11) 0.0025(9) -0.0089(9) 0.0023(9)
O13 0.0460(15) 0.0711(16) 0.0514(14) 0.0219(12) 0.0030(11) 0.0059(12)
O14 0.0435(14) 0.0548(15) 0.0546(14) -0.0011(10) -0.0017(11) -0.0053(12)
O15 0.087(2) 0.0866(19) 0.0498(14) 0.0241(14) -0.0110(13) -0.0312(16)
O16 0.0415(14) 0.0697(16) 0.0517(13) 0.0083(11) 0.0027(10) -0.0178(12)
N1 0.0430(18) 0.0489(17) 0.0448(16) 0.0009(12) -0.0017(13) -0.0060(14)
N2 0.0511(17) 0.0448(16) 0.0370(14) 0.0037(12) -0.0056(12) 0.0079(14)
N3 0.069(2) 0.070(2) 0.058(2) 0.0075(18) 0.0145(18) 0.028(2)
N4 0.0464(19) 0.064(2) 0.0443(17) 0.0009(15) -0.0068(14) -0.0115(15)
N5 0.0340(14) 0.0372(13) 0.0367(13) 0.0056(11) 0.0011(11) -0.0026(12)
N6 0.0397(18) 0.0390(17) 0.0444(16) 0.0051(12) 0.0002(13) 0.0035(15)
C1 0.0277(17) 0.0295(16) 0.0390(15) -0.0022(12) 0.0000(13) 0.0004(13)
C2 0.0285(17) 0.0287(16) 0.0352(15) -0.0015(12) -0.0012(12) 0.0020(13)
C3 0.0300(17) 0.0235(15) 0.0366(15) -0.0041(12) 0.0013(13) -0.0020(13)
C4 0.0273(17) 0.0271(15) 0.0382(15) -0.0023(12) 0.0025(13) -0.0033(12)
C5 0.0202(14) 0.0306(16) 0.0383(16) 0.0028(13) 0.0013(12) -0.0021(13)
C6 0.0209(15) 0.0331(16) 0.0347(15) 0.0016(13) 0.0042(11) 0.0008(13)
C7 0.058(3) 0.061(2) 0.053(2) 0.0085(19) 0.0061(18) -0.011(2)
C8 0.079(3) 0.047(2) 0.045(2) 0.0080(18) 0.0030(19) -0.007(2)
C9 0.060(3) 0.060(3) 0.041(2) 0.0045(18) -0.0049(17) 0.020(2)
C10 0.077(3) 0.083(3) 0.058(3) -0.011(2) -0.011(2) 0.040(3)
C11 0.043(2) 0.0406(18) 0.0369(17) -0.0009(14) 0.0014(14) 0.0025(15)
C12 0.042(2) 0.0371(18) 0.0376(16) -0.0045(13) 0.0015(14) 0.0057(15)
C13 0.059(3) 0.067(3) 0.071(3) 0.002(2) 0.003(2) -0.029(2)
C14 0.052(2) 0.057(2) 0.058(2) 0.0096(19) -0.0004(18) -0.015(2)
C15 0.051(2) 0.043(2) 0.0356(17) 0.0047(15) 0.0008(15) 0.0075(17)
C16 0.039(2) 0.052(2) 0.044(2) 0.0009(15) 0.0022(16) 0.0064(16)
C17 0.046(2) 0.052(2) 0.0361(17) -0.0003(15) 0.0043(15) -0.0030(16)
C18 0.0340(18) 0.0374(17) 0.0410(17) -0.0023(13) 0.0055(13) -0.0011(14)
C19 0.157(7) 0.230(9) 0.159(6) 0.069(7) -0.023(6) -0.051(7)
C20 0.149(9) 0.158(9) 0.221(11) -0.127(9) 0.090(8) -0.087(8)

loop_
_atom_type_symbol
_atom_type_description
_atom_type_scat_dispersion_real
_atom_type_scat_dispersion_imag
_atom_type_scat_source
C C 0.0033 0.0016 'International Tables Vol C Tables 4.2.6.8 and 6.1.1.4'
H H 0.0000 0.0000 'International Tables Vol C Tables 4.2.6.8 and 6.1.1.4'
N N 0.0061 0.0033 'International Tables Vol C Tables 4.2.6.8 and 6.1.1.4'
O O 0.0106 0.0060 'International Tables Vol C Tables 4.2.6.8 and 6.1.1.4'
Co Co 0.3494 0.9721 'International Tables Vol C Tables 4.2.6.8 and 6.1.1.4'

loop_
_geom_angle_atom_site_label_1
_geom_angle_atom_site_label_2
_geom_angle_atom_site_label_3
_geom_angle
_geom_angle_site_symmetry_1
_geom_angle_site_symmetry_3
_geom_angle_publ_flag
O1 Co1 O5 98.53(7) . . ?
O1 Co1 O9 165.24(8) . . ?
O5 Co1 O9 95.38(8) . . ?
O1 Co1 O10 103.75(8) . . ?
O5 Co1 O10 92.75(7) . . ?
O9 Co1 O10 80.38(7) . . ?
O1 Co1 O6 89.23(8) . . ?
O5 Co1 O6 79.11(7) . . ?
O9 Co1 O6 88.58(7) . . ?
O10 Co1 O6 165.66(8) . . ?
O1 Co1 O2 78.91(7) . . ?
O5 Co1 O2 177.44(7) . . ?
O9 Co1 O2 87.15(7) . . ?
O10 Co1 O2 88.05(7) . . ?
O6 Co1 O2 100.59(7) . . ?
O11 Co2 O4 167.92(8) 2_545 . ?
O11 Co2 O8 94.12(8) 2_545 1_455 ?
O4 Co2 O8 97.96(7) . 1_455 ?
O11 Co2 O3 88.62(7) 2_545 . ?
O4 Co2 O3 79.30(7) . . ?
O8 Co2 O3 177.26(8) 1_455 . ?
O11 Co2 O7 90.45(7) 2_545 1_455 ?
O4 Co2 O7 91.94(8) . 1_455 ?
O8 Co2 O7 79.31(7) 1_455 1_455 ?
O3 Co2 O7 100.65(7) . 1_455 ?
O11 Co2 O12 79.16(7) 2_545 2_545 ?
O4 Co2 O12 100.66(7) . 2_545 ?
O8 Co2 O12 89.77(7) 1_455 2_545 ?
O3 Co2 O12 90.79(8) . 2_545 ?
O7 Co2 O12 164.40(8) 1_455 2_545 ?
C1 O1 Co1 114.27(17) . . ?
C2 O2 Co1 112.95(17) . . ?
C1 O3 Co2 113.43(16) . . ?
C2 O4 Co2 114.02(17) . . ?
C3 O5 Co1 113.99(17) . . ?
C4 O6 Co1 112.97(17) . . ?
C3 O7 Co2 113.43(17) . 1_655 ?
C4 O8 Co2 113.10(17) . 1_655 ?
C5 O9 Co1 112.86(17) . . ?
C6 O10 Co1 112.06(16) . . ?
C5 O11 Co2 114.81(17) . 2 ?
C6 O12 Co2 113.19(17) . 2 ?
C11 N1 C7 123.3(3) . . ?
C11 N1 H1 113(3) . . ?
C7 N1 H1 124(3) . . ?
C12 N2 C9 117.6(3) . . ?
C12 N2 C8 120.9(3) . . ?
C9 N2 C8 120.2(3) . . ?
C10 N3 H10 108(2) . . ?
C10 N3 H11 108(2) . . ?
H10 N3 H11 108(3) . . ?
C10 N3 H12 109(3) . . ?
H10 N3 H12 105(4) . . ?
H11 N3 H12 119(4) . . ?
C17 N4 C13 121.7(3) . . ?
C17 N4 H13 116(3) . . ?
C13 N4 H13 120(3) . . ?
C18 N5 C15 119.7(3) . . ?
C18 N5 C14 121.0(3) . . ?
C15 N5 C14 117.5(3) . . ?
C16 N6 H22 107(3) . . ?
C16 N6 H23 114.8(19) . . ?
H22 N6 H23 103(3) . . ?
C16 N6 H24 111(2) . . ?
H22 N6 H24 113(3) . . ?
H23 N6 H24 107(3) . . ?
O1 C1 O3 126.0(2) . . ?
O1 C1 C2 118.0(2) . . ?
O3 C1 C2 116.0(2) . . ?
O4 C2 O2 127.2(3) . . ?
O4 C2 C1 117.1(2) . . ?
O2 C2 C1 115.6(2) . . ?
O5 C3 O7 126.9(2) . . ?
O5 C3 C4 117.1(2) . . ?
O7 C3 C4 116.1(2) . . ?
O8 C4 O6 126.0(3) . . ?
O8 C4 C3 117.7(2) . . ?
O6 C4 C3 116.3(2) . . ?
O11 C5 O9 127.2(3) . . ?
O11 C5 C6 116.1(2) . . ?
O9 C5 C6 116.7(2) . . ?
O10 C6 O12 125.5(2) . . ?
O10 C6 C5 117.7(2) . . ?
O12 C6 C5 116.8(2) . . ?
N1 C7 C8 110.4(3) . . ?
N1 C7 H2 109.8(18) . . ?
C8 C7 H2 109.6(18) . . ?
N1 C7 H3 111(2) . . ?
C8 C7 H3 111(2) . . ?
H2 C7 H3 104(3) . . ?
N2 C8 C7 110.5(3) . . ?
N2 C8 H4 106.0(19) . . ?
C7 C8 H4 109.4(19) . . ?
N2 C8 H5 107.5(19) . . ?
C7 C8 H5 111.4(19) . . ?
H4 C8 H5 112(3) . . ?
N2 C9 C10 110.2(3) . . ?
N2 C9 H6 106(2) . . ?
C10 C9 H6 111(2) . . ?
N2 C9 H7 108(2) . . ?
C10 C9 H7 107(2) . . ?
H6 C9 H7 114(3) . . ?
N3 C10 C9 111.5(3) . . ?
N3 C10 H8 109(3) . . ?
C9 C10 H8 108(3) . . ?
N3 C10 H9 96(3) . . ?
C9 C10 H9 113(3) . . ?
H8 C10 H9 119(4) . . ?
O13 C11 N1 123.9(3) . . ?
O13 C11 C12 118.0(3) . . ?
N1 C11 C12 118.1(3) . . ?
O14 C12 N2 124.2(3) . . ?
O14 C12 C11 118.5(3) . . ?
N2 C12 C11 117.3(3) . . ?
N4 C13 C14 110.9(3) . . ?
N4 C13 H14 106.7(18) . . ?
C14 C13 H14 114.9(18) . . ?
N4 C13 H15 110.4(18) . . ?
C14 C13 H15 111.6(18) . . ?
H14 C13 H15 102(3) . . ?
N5 C14 C13 111.8(3) . . ?
N5 C14 H16 105(2) . . ?
C13 C14 H16 107.4(19) . . ?
N5 C14 H17 105(2) . . ?
C13 C14 H17 115.5(19) . . ?
H16 C14 H17 112(3) . . ?
N5 C15 C16 111.4(3) . . ?
N5 C15 H18 109.1(16) . . ?
C16 C15 H18 109.3(16) . . ?
N5 C15 H19 107(2) . . ?
C16 C15 H19 111(2) . . ?
H18 C15 H19 109(3) . . ?
N6 C16 C15 109.6(3) . . ?
N6 C16 H20 104.7(19) . . ?
C15 C16 H20 106(2) . . ?
N6 C16 H21 117(2) . . ?
C15 C16 H21 106(2) . . ?
H20 C16 H21 113(3) . . ?
O15 C17 N4 124.3(3) . . ?
O15 C17 C18 118.1(3) . . ?
N4 C17 C18 117.6(3) . . ?
O16 C18 N5 123.4(3) . . ?
O16 C18 C17 118.3(3) . . ?
N5 C18 C17 118.3(3) . . ?
C19 C20 C19 180.0(6) . 3_365 ?

loop_
_geom_bond_atom_site_label_1
_geom_bond_atom_site_label_2
_geom_bond_distance
_geom_bond_site_symmetry_2
_geom_bond_publ_flag
Co1 O1 2.0695(19) . ?
Co1 O5 2.0831(19) . ?
Co1 O9 2.0934(18) . ?
Co1 O10 2.0967(18) . ?
Co1 O6 2.1116(19) . ?
Co1 O2 2.1449(19) . ?
Co2 O11 2.0868(18) 2_545 ?
Co2 O4 2.0895(19) . ?
Co2 O8 2.0930(19) 1_455 ?
Co2 O3 2.1021(19) . ?
Co2 O7 2.1022(18) 1_455 ?
Co2 O12 2.1093(18) 2_545 ?
O1 C1 1.244(3) . ?
O2 C2 1.250(3) . ?
O3 C1 1.263(3) . ?
O4 C2 1.242(3) . ?
O5 C3 1.247(3) . ?
O6 C4 1.258(3) . ?
O7 C3 1.254(3) . ?
O7 Co2 2.1022(18) 1_655 ?
O8 C4 1.241(3) . ?
O8 Co2 2.0930(19) 1_655 ?
O9 C5 1.246(3) . ?
O10 C6 1.251(3) . ?
O11 C5 1.242(3) . ?
O11 Co2 2.0868(18) 2 ?
O12 C6 1.255(3) . ?
O12 Co2 2.1093(18) 2 ?
O13 C11 1.227(3) . ?
O14 C12 1.228(4) . ?
O15 C17 1.223(4) . ?
O16 C18 1.231(3) . ?
N1 C11 1.315(4) . ?
N1 C7 1.457(4) . ?
N1 H1 1.00(5) . ?
N2 C12 1.341(4) . ?
N2 C9 1.463(4) . ?
N2 C8 1.471(5) . ?
N3 C10 1.471(5) . ?
N3 H10 0.97(5) . ?
N3 H11 1.09(5) . ?
N3 H12 0.99(5) . ?
N4 C17 1.319(4) . ?
N4 C13 1.457(5) . ?
N4 H13 0.78(3) . ?
N5 C18 1.327(3) . ?
N5 C15 1.458(4) . ?
N5 C14 1.462(4) . ?
N6 C16 1.491(4) . ?
N6 H22 1.00(5) . ?
N6 H23 1.01(4) . ?
N6 H24 0.85(3) . ?
C1 C2 1.554(4) . ?
C3 C4 1.547(4) . ?
C5 C6 1.562(4) . ?
C7 C8 1.498(5) . ?
C7 H2 1.02(3) . ?
C7 H3 1.11(4) . ?
C8 H4 1.01(3) . ?
C8 H5 0.95(3) . ?
C9 C10 1.511(5) . ?
C9 H6 0.94(3) . ?
C9 H7 0.95(4) . ?
C10 H8 0.99(5) . ?
C10 H9 0.89(4) . ?
C11 C12 1.527(4) . ?
C13 C14 1.475(5) . ?
C13 H14 0.97(3) . ?
C13 H15 1.24(4) . ?
C14 H16 1.17(4) . ?
C14 H17 1.04(4) . ?
C15 C16 1.507(4) . ?
C15 H18 1.00(3) . ?
C15 H19 0.89(3) . ?
C16 H20 1.03(4) . ?
C16 H21 0.94(4) . ?
C17 C18 1.532(4) . ?
C19 C20 1.315(9) . ?
C20 C19 1.315(9) 3_365 ?
